data_7708171
loop_
_publ_author_name
'Klahn, Emil Andreasen'
'Thiel, Andreas Munch'
'Degn, Rasmus B.'
'Kibalin, Iurii'
'Gukasov, Arsen'
'wilson, claire'
'Canaj, Angelos B.'
'Murrie, Mark'
'Overgaard, Jacob'

_publ_section_title
;
 Magnetic anisotropies of Ho(III) and Dy(III) single-molecule magnets
 experimentally determined via polarized neutron diffraction
;
_journal_name_full 'Dalton Transactions'
_journal_paper_doi 10.1039/D1DT01959G
_journal_year 2021
_chemical_absolute_configuration rmad
_chemical_formula_moiety 'C12 H46 Ho N6 O7 P2, 3(I), 2(C6 H18 N3 O P)'
_chemical_formula_sum 'C24 H82 Ho I3 N12 O9 P4'
_chemical_formula_weight 1352.52
_space_group_crystal_system monoclinic
_space_group_IT_number 9
_space_group_name_Hall 'C -2yc'
_space_group_name_H-M_alt 'C 1 c 1'
_atom_sites_solution_hydrogens mixed
_audit_creation_date 2021-08-30
_audit_creation_method
;
Olex2 1.3
(compiled 2020.11.12 svn.r5f609507 for OlexSys, GUI svn.r6226)
;
_audit_update_record
;
2021-08-30 deposited with the CCDC.	2021-09-01 downloaded from the CCDC.
;
_cell_angle_alpha 90
_cell_angle_beta 106.281(2)
_cell_angle_gamma 90
_cell_formula_units_Z 4
_cell_length_a 14.2486(10)
_cell_length_b 19.1836(14)
_cell_length_c 21.6652(18)
_cell_measurement_reflns_used 9716
_cell_measurement_temperature 150.0
_cell_measurement_theta_max 24.98
_cell_measurement_theta_min 2.97
_cell_volume 5684.5(7)
_computing_cell_refinement 'SAINT V8.37A (Bruker-AXS, 2016)'
_computing_data_collection 'APEX3 Ver. 2016.9-0 (Bruker-AXS, 2016)'
_computing_data_reduction 'APEX3 Ver. 2016.9-0 (Bruker-AXS, 2016)'
_computing_molecular_graphics 'Olex2 1.3 (Dolomanov et al., 2009)'
_computing_publication_material 'Olex2 1.3 (Dolomanov et al., 2009)'
_computing_structure_refinement 'XL (Sheldrick, 2015b)'
_computing_structure_solution 'XT (Sheldrick, 2015a)'
_diffrn_ambient_temperature 150.0
_diffrn_detector 'charge integrating pixel array detector'
_diffrn_detector_area_resol_mean 7.4074
_diffrn_detector_type 'Bruker PHOTON II'
_diffrn_measured_fraction_theta_full 0.990
_diffrn_measured_fraction_theta_max 0.990
_diffrn_measurement_device 'four-circle diffractometer'
_diffrn_measurement_device_type 'Bruker D8 VENTURE'
_diffrn_measurement_method '\f and \w scans'
_diffrn_radiation_collimation 'focusing mirrors'
_diffrn_radiation_monochromator 'multilayer mirror optics'
_diffrn_radiation_type MoK\a
_diffrn_radiation_wavelength 0.71073
_diffrn_reflns_av_R_equivalents 0.0385
_diffrn_reflns_av_unetI/netI 0.0376
_diffrn_reflns_Laue_measured_fraction_full 0.990
_diffrn_reflns_Laue_measured_fraction_max 0.990
_diffrn_reflns_limit_h_max 16
_diffrn_reflns_limit_h_min -16
_diffrn_reflns_limit_k_max 22
_diffrn_reflns_limit_k_min -22
_diffrn_reflns_limit_l_max 25
_diffrn_reflns_limit_l_min -25
_diffrn_reflns_number 49581
_diffrn_reflns_point_group_measured_fraction_full 0.950
_diffrn_reflns_point_group_measured_fraction_max 0.950
_diffrn_reflns_theta_full 25.088
_diffrn_reflns_theta_max 25.088
_diffrn_reflns_theta_min 2.263
_diffrn_source 'microfocus sealed tube'
_diffrn_source_type 'INCOATEC I\ms 3.0'
_diffrn_standards_number 0
_exptl_absorpt_coefficient_mu 3.180
_exptl_absorpt_correction_T_max 1.000
_exptl_absorpt_correction_T_min 0.651
_exptl_absorpt_correction_type multi-scan
_exptl_absorpt_process_details
'SADABS-2016/2 (Bruker,2016/2) was used for absorption correction. wR2(int) was 0.1519 before and 0.0732 after correction. The Ratio of minimum to maximum transmission is 0.6514. The \l/2 correction factor is Not present.'
_exptl_crystal_colour colourless
_exptl_crystal_colour_primary colourless
_exptl_crystal_density_diffrn 1.580
_exptl_crystal_description block
_exptl_crystal_F_000 2672
_exptl_crystal_size_max 0.2
_exptl_crystal_size_mid 0.07
_exptl_crystal_size_min 0.03
_refine_diff_density_max 1.037
_refine_diff_density_min -0.582
_refine_diff_density_rms 0.075
_refine_ls_abs_structure_details
;
 Refined as an inversion twin.
;
_refine_ls_abs_structure_Flack 0.043(13)
_refine_ls_extinction_method none
_refine_ls_goodness_of_fit_ref 1.045
_refine_ls_hydrogen_treatment constr
_refine_ls_matrix_type full
_refine_ls_number_parameters 633
_refine_ls_number_reflns 9602
_refine_ls_number_restraints 742
_refine_ls_restrained_S_all 1.029
_refine_ls_R_factor_all 0.0383
_refine_ls_R_factor_gt 0.0349
_refine_ls_shift/su_max 0.002
_refine_ls_shift/su_mean 0.000
_refine_ls_structure_factor_coef Fsqd
_refine_ls_weighting_details 'w=1/[\s^2^(Fo^2^)+(0.0483P)^2^+6.5404P] where P=(Fo^2^+2Fc^2^)/3'
_refine_ls_weighting_scheme calc
_refine_ls_wR_factor_gt 0.0875
_refine_ls_wR_factor_ref 0.0903
_reflns_Friedel_coverage 0.918
_reflns_Friedel_fraction_full 0.910
_reflns_Friedel_fraction_max 0.910
_reflns_number_gt 8975
_reflns_number_total 9602
_reflns_threshold_expression 'I > 2\s(I)'
_cod_data_source_file d1dt01959g2.cif
_cod_data_source_block 2
_cod_database_code 7708171
_shelx_shelxl_version_number 2018/3
_shelx_space_group_comment
;
The symmetry employed for this shelxl refinement is uniquely defined
by the following loop, which should always be used as a source of
symmetry information in preference to the above space-group names.
They are only intended as comments.
;
_shelx_estimated_absorpt_t_max 0.911
_shelx_estimated_absorpt_t_min 0.569
_olex2_refinement_description
;
1. Twinned data refinement
 Scales: 0.957(13)
 0.043(13)
2. Fixed Uiso
 At 1.5 times of:
  All C(H,H,H) groups, All O(H,H) groups
3. Restrained distances
 N7-C14A = N7-C13
 1.47 with sigma of 0.02
 N9-C17 = N9-C18
 1.47 with sigma of 0.02
 N8-C15
 1.47 with sigma of 0.02
 N8-C16 = N8A-C15A
 1.47 with sigma of 0.02
 N8A-C16A
 1.47 with sigma of 0.02
 N11-C22 = N11-C21 = N12-C24 = N12-C23 = N10-C20 = N10A-C19A = N10-C19
 1.47 with sigma of 0.01
 N12-C23 = N11-C21 = N10-C20 = N10-C19 = N10A-C19 = N10A-C19A
 1.47 with sigma of 0.01
 N10A-C20A = N8-C15A = N8-C15 = N9-C17 = N9-C18 = N7-C13 = N7-C14
 1.47 with sigma of 0.01
 N9-C17 = N9-C18 = N9A-C17A = N9A-C18A
 1.47 with sigma of 0.02
 N6-C11 = N6-C12 = N4-C7 = N4-C8
 1.47 with sigma of 0.01
 P2-C10
 2.7 with sigma of 0.02
 N4-C7 = N4-C8 = N6-C11 = N6-C12 = N5A-C9A = N5-C10 = N6A-C11A
 1.47 with sigma of 0.01
 N5-C9 = N6A-C12A
 1.47 with sigma of 0.01
 N5A-C11
 1.47 with sigma of 0.02
 P3-N7 \\sim P3-N8A \\sim P3-N8 \\sim P3-N9
 with sigma of 0.02
 C15-C16 \\sim C15A-C16A \\sim C18-C17 \\sim C13-C14
 with sigma of 0.02
 C17-C18 \\sim C17A-C18A
 with sigma of 0.02
 P3-N9 \\sim P3-N9A \\sim P3-N8A \\sim P3-N8 \\sim P3-N7
 with sigma of 0.02
 C10-C9 \\sim C12A-C11A \\sim C11-C12 \\sim C7-C8
 with sigma of 0.01
 N5A-C10A \\sim N6-C11
 with sigma of 0.02
 Ho1-H3WA \\sim Ho1-H3WB
 with sigma of 0.02
4. Uiso/Uaniso restraints and constraints
N11 \\sim C21 \\sim C22 \\sim C23 \\sim C24 \\sim N12: within 1.7A with sigma
of 0.02 and sigma for terminal atoms of 0.04 within 1.7A
C20 \\sim C20A \\sim N10 \\sim N10A \\sim C19 \\sim C19A: within 1.7A with
sigma of 0.02 and sigma for terminal atoms of 0.04 within 1.7A
C8 \\sim N4 \\sim C7: within 1.7A with sigma of 0.02 and sigma for terminal
atoms of 0.04 within 1.7A
N6 \\sim C11 \\sim N5A \\sim N5 \\sim N6A: within 1.7A with sigma of 0.02 and
sigma for terminal atoms of 0.04 within 1.7A
N9A \\sim N9 \\sim N8A \\sim N8 \\sim N7 \\sim C13 \\sim C14A \\sim C14 \\sim
C11A: within 1.7A with sigma of 0.04 and sigma for terminal atoms of 0.08
within 1.7A
C11A \\sim C10 \\sim C12A \\sim C9 \\sim C9A \\sim C11 \\sim C10A \\sim C12:
within 1.7A with sigma of 0.01 and sigma for terminal atoms of 0.02 within 1.7A
C18A \\sim C18 \\sim C17A \\sim C17 \\sim C16A \\sim C16 \\sim C15A \\sim C15
\\sim C14A \\sim C14: within 1.7A with sigma of 0.01 and sigma for terminal
atoms of 0.02 within 1.7A
5. Rigid body (RIGU) restrains
 All non-hydrogen atoms
 with sigma for 1-2 distances of 0.004 and sigma for 1-3 distances of 0.004
6. Others
 Fixed Sof: C11(0.3) H11A(0.3) H11B(0.3) H11C(0.3) N8(0.5) N9(0.5) C14(0.5)
 H14A(0.5) H14B(0.5) H14C(0.5) C15(0.5) H15A(0.5) H15B(0.5) H15C(0.5) C17(0.5)
 H17A(0.5) H17B(0.5) H17C(0.5) C18(0.5) H18A(0.5) H18B(0.5) H18C(0.5) N10A(0.5)
 C19(0.5) H19A(0.5) H19B(0.5) H19C(0.5) C19A(0.5) H19D(0.5) H19E(0.5) H19F(0.5)
 N10(0.5) C20(0.5) H20A(0.5) H20B(0.5) H20C(0.5) N6A(0.7) N5A(0.7) C9A(0.7)
 H9AA(0.7) H9AB(0.7) H9AC(0.7) C11A(0.7) H11D(0.7) H11E(0.7) H11F(0.7) N6(0.3)
 C12(0.3) H12A(0.3) H12B(0.3) H12C(0.3) N5(0.3) C10(0.3) H10A(0.3) H10B(0.3)
 H10C(0.3) C15A(0.5) H15D(0.5) H15E(0.5) H15F(0.5) C20A(0.5) H20D(0.5)
 H20E(0.5) H20F(0.5) C14A(0.5) H14D(0.5) H14E(0.5) H14F(0.5) C12A(0.7)
 H12D(0.7) H12E(0.7) H12F(0.7) C9(0.3) H9A(0.3) H9B(0.3) H9C(0.3) N8A(0.5)
 C16(0.5) H16A(0.5) H16B(0.5) H16C(0.5) C16A(0.5) H16D(0.5) H16E(0.5) H16F(0.5)
 N9A(0.5) C17A(0.5) H17D(0.5) H17E(0.5) H17F(0.5) C18A(0.5) H18D(0.5) H18E(0.5)
 H18F(0.5) C10A(0.7) H10D(0.7) H10E(0.7) H10F(0.7)
7.a Free rotating group:
 O3W(H3WA,H3WB)
7.b Rotating group:
 O1W(H1WA,H1WB), O2W(H2WA,H2WB), O4W(H4WA,H4WB), O5W(H5WA,H5WB)
7.c Me refined with riding coordinates:
 C1(H1A,H1B,H1C), C2(H2A,H2B,H2C), C3(H3A,H3B,H3C), C4(H4A,H4B,H4C), C5(H5A,
 H5B,H5C), C6(H6A,H6B,H6C), C11(H11A,H11B,H11C), C14(H14A,H14B,H14C), C15(H15A,
 H15B,H15C), C17(H17A,H17B,H17C), C18(H18A,H18B,H18C), C19A(H19D,H19E,H19F),
 C21(H21A,H21B,H21C), C20(H20A,H20B,H20C), C23(H23A,H23B,H23C), C9A(H9AA,H9AB,
 H9AC), C8(H8A,H8B,H8C), C11A(H11D,H11E,H11F), C7(H7A,H7B,H7C), C12(H12A,H12B,
 H12C), C10(H10A,H10B,H10C), C15A(H15D,H15E,H15F), C22(H22A,H22B,H22C),
 C24(H24A,H24B,H24C), C14A(H14D,H14E,H14F), C12A(H12D,H12E,H12F), C9(H9A,H9B,
 H9C), C16(H16A,H16B,H16C), C16A(H16D,H16E,H16F), C17A(H17D,H17E,H17F),
 C18A(H18D,H18E,H18F), C10A(H10D,H10E,H10F)
7.d Idealised Me refined as rotating group:
 C13(H13A,H13B,H13C), C19(H19A,H19B,H19C), C20A(H20D,H20E,H20F)
;
_olex2_submission_special_instructions 'No special instructions were received'

loop_
_space_group_symop_operation_xyz
'x, y, z'
'x, -y, z+1/2'
'x+1/2, y+1/2, z'
'x+1/2, -y+1/2, z+1/2'

loop_
_atom_site_label
_atom_site_type_symbol
_atom_site_fract_x
_atom_site_fract_y
_atom_site_fract_z
_atom_site_U_iso_or_equiv
_atom_site_adp_type
_atom_site_occupancy
_atom_site_site_symmetry_order
_atom_site_calc_flag
_atom_site_refinement_flags_posn
_atom_site_refinement_flags_adp
_atom_site_refinement_flags_occupancy
_atom_site_disorder_assembly
_atom_site_disorder_group
Ho1 Ho 0.37498(3) 0.34553(2) 0.51497(2) 0.05720(11) Uani 1 1 d D . . . .
P1 P 0.33903(18) 0.21302(12) 0.62494(11) 0.0607(5) Uani 1 1 d . . . . .
P2 P 0.3674(4) 0.46071(18) 0.37926(15) 0.1099(12) Uani 1 1 d D . . . .
O1 O 0.3723(5) 0.2710(3) 0.5918(3) 0.0725(16) Uani 1 1 d . . . . .
O2 O 0.3761(9) 0.4193(5) 0.4371(4) 0.109(3) Uani 1 1 d . . . . .
N1 N 0.3013(8) 0.2437(5) 0.6836(5) 0.094(3) Uani 1 1 d . . . . .
N2 N 0.4270(8) 0.1572(5) 0.6456(6) 0.094(3) Uani 1 1 d . . . . .
N3 N 0.2460(7) 0.1687(5) 0.5828(5) 0.084(2) Uani 1 1 d . . . . .
C1 C 0.3432(17) 0.3080(8) 0.7165(8) 0.140(6) Uani 1 1 d . . . . .
H1A H 0.372519 0.335205 0.688377 0.210 Uiso 1 1 calc R U . . .
H1B H 0.291575 0.335437 0.726792 0.210 Uiso 1 1 calc R U . . .
H1C H 0.393548 0.296339 0.756252 0.210 Uiso 1 1 calc R U . . .
C2 C 0.2581(16) 0.2028(10) 0.7227(8) 0.140(6) Uani 1 1 d . . . . .
H2A H 0.230736 0.160239 0.699625 0.210 Uiso 1 1 calc R U . . .
H2B H 0.307843 0.190404 0.762559 0.210 Uiso 1 1 calc R U . . .
H2C H 0.205871 0.229503 0.733099 0.210 Uiso 1 1 calc R U . . .
C3 C 0.4203(14) 0.0951(8) 0.6831(11) 0.136(6) Uani 1 1 d . . . . .
H3A H 0.351653 0.086073 0.680595 0.205 Uiso 1 1 calc R U . . .
H3B H 0.447269 0.055006 0.665729 0.205 Uiso 1 1 calc R U . . .
H3C H 0.457519 0.102441 0.728035 0.205 Uiso 1 1 calc R U . . .
C4 C 0.5250(12) 0.1733(9) 0.6472(12) 0.141(7) Uani 1 1 d . . . . .
H4A H 0.525869 0.215201 0.621450 0.212 Uiso 1 1 calc R U . . .
H4B H 0.563511 0.181597 0.691686 0.212 Uiso 1 1 calc R U . . .
H4C H 0.553262 0.134162 0.629379 0.212 Uiso 1 1 calc R U . . .
C5 C 0.2567(15) 0.1119(9) 0.5397(9) 0.137(6) Uani 1 1 d . . . . .
H5A H 0.324273 0.094950 0.552614 0.206 Uiso 1 1 calc R U . . .
H5B H 0.212350 0.073673 0.542418 0.206 Uiso 1 1 calc R U . . .
H5C H 0.240542 0.129151 0.495401 0.206 Uiso 1 1 calc R U . . .
C6 C 0.1466(10) 0.1973(11) 0.5669(10) 0.141(6) Uani 1 1 d . . . . .
H6A H 0.144008 0.234817 0.597100 0.211 Uiso 1 1 calc R U . . .
H6B H 0.128859 0.215864 0.523011 0.211 Uiso 1 1 calc R U . . .
H6C H 0.100666 0.160386 0.570028 0.211 Uiso 1 1 calc R U . . .
C11 C 0.461(6) 0.468(5) 0.283(3) 0.183(17) Uani 0.3 1 d D U P A 2
H11A H 0.394664 0.481369 0.257993 0.275 Uiso 0.3 1 calc R U P A 2
H11B H 0.498505 0.510592 0.299259 0.275 Uiso 0.3 1 calc R U P A 2
H11C H 0.493067 0.442949 0.255162 0.275 Uiso 0.3 1 calc R U P A 2
O1W O 0.3690(6) 0.4395(4) 0.5834(4) 0.087(2) Uani 1 1 d . . . . .
H1WA H 0.421425 0.465225 0.609092 0.130 Uiso 1 1 d R U . . .
H1WB H 0.313459 0.459928 0.590905 0.130 Uiso 1 1 d R U . . .
O2W O 0.5352(5) 0.3747(4) 0.5689(4) 0.0839(19) Uani 1 1 d . . . . .
H2WA H 0.575166 0.354064 0.550559 0.126 Uiso 1 1 d R U . . .
H2WB H 0.570208 0.407481 0.589901 0.126 Uiso 1 1 d R U . . .
O3W O 0.4790(5) 0.2708(4) 0.4806(4) 0.089(2) Uani 1 1 d G . . . .
H3WA H 0.463161 0.241986 0.448333 0.134 Uiso 1 1 d DG U . . .
H3WB H 0.542414 0.273722 0.490106 0.134 Uiso 1 1 d DG U . . .
O4W O 0.2824(5) 0.2696(4) 0.4378(4) 0.086(2) Uani 1 1 d . . . . .
H4WA H 0.319269 0.251493 0.415880 0.128 Uiso 1 1 d R U . . .
H4WB H 0.238299 0.293197 0.409489 0.128 Uiso 1 1 d R U . . .
O5W O 0.2103(5) 0.3707(4) 0.5037(4) 0.086(2) Uani 1 1 d . . . . .
H5WA H 0.184506 0.388498 0.532727 0.130 Uiso 1 1 d R U . . .
H5WB H 0.160194 0.364290 0.469600 0.130 Uiso 1 1 d R U . . .
I1 I 0.58924(8) 0.52162(5) 0.66079(5) 0.1175(3) Uani 1 1 d . . . . .
I2 I 0.14891(9) 0.47960(8) 0.61102(7) 0.1469(5) Uani 1 1 d . . . . .
I3 I 0.03694(6) 0.29800(6) 0.37490(4) 0.1081(3) Uani 1 1 d . . . . .
P3 P 0.7608(3) 0.2773(2) 0.5263(2) 0.1128(13) Uani 1 1 d D . . . .
O3 O 0.6672(6) 0.3004(6) 0.5325(6) 0.128(4) Uani 1 1 d . . . . .
N7 N 0.8409(9) 0.3371(7) 0.5448(9) 0.134(5) Uani 1 1 d D U . . .
N8 N 0.805(2) 0.2207(15) 0.5841(15) 0.135(9) Uani 0.5 1 d D U P B 1
N9 N 0.764(3) 0.2260(19) 0.4664(16) 0.154(10) Uani 0.5 1 d D U P B 1
C13 C 0.8116(18) 0.4095(9) 0.5482(14) 0.174(8) Uani 1 1 d D U . . .
H13A H 0.743588 0.415397 0.522497 0.262 Uiso 1 1 calc R U . . .
H13B H 0.853956 0.439886 0.531383 0.262 Uiso 1 1 calc R U . . .
H13C H 0.817665 0.421756 0.593056 0.262 Uiso 1 1 calc R U . . .
C14 C 0.932(3) 0.341(3) 0.525(3) 0.179(18) Uani 0.5 1 d D U P C 1
H14A H 0.956119 0.294208 0.521048 0.268 Uiso 0.5 1 calc R U P C 1
H14B H 0.917680 0.364632 0.482672 0.268 Uiso 0.5 1 calc R U P C 1
H14C H 0.980888 0.367945 0.556418 0.268 Uiso 0.5 1 calc R U P C 1
C15 C 0.760(4) 0.211(3) 0.637(2) 0.179(14) Uani 0.5 1 d D U P B 1
H15A H 0.710364 0.246383 0.634735 0.269 Uiso 0.5 1 calc R U P B 1
H15B H 0.730187 0.164350 0.633534 0.269 Uiso 0.5 1 calc R U P B 1
H15C H 0.810958 0.214437 0.678248 0.269 Uiso 0.5 1 calc R U P B 1
C17 C 0.706(7) 0.162(3) 0.449(4) 0.27(3) Uani 0.5 1 d D U P B 1
H17A H 0.709625 0.134739 0.488181 0.405 Uiso 0.5 1 calc R U P B 1
H17B H 0.637254 0.174123 0.428439 0.405 Uiso 0.5 1 calc R U P B 1
H17C H 0.731117 0.134064 0.419536 0.405 Uiso 0.5 1 calc R U P B 1
C18 C 0.752(8) 0.262(3) 0.405(2) 0.27(2) Uani 0.5 1 d D U P B 1
H18A H 0.789234 0.305410 0.411956 0.410 Uiso 0.5 1 calc R U P B 1
H18B H 0.776689 0.231686 0.375995 0.410 Uiso 0.5 1 calc R U P B 1
H18C H 0.682827 0.271746 0.384898 0.410 Uiso 0.5 1 calc R U P B 1
P4 P 0.3625(3) 0.1310(2) 0.33831(18) 0.1014(10) Uani 1 1 d . . . . .
O4 O 0.3890(7) 0.1906(6) 0.3826(5) 0.121(4) Uani 1 1 d . . . . .
N10A N 0.403(4) 0.059(3) 0.375(2) 0.151(11) Uani 0.5 1 d D U P D 2
N11 N 0.2441(12) 0.1263(8) 0.3036(8) 0.144(5) Uani 1 1 d D U . E 1
C19 C 0.453(5) 0.035(3) 0.426(3) 0.172(15) Uani 0.5 1 d D U P D 1
H19A H 0.507456 0.021593 0.409295 0.259 Uiso 0.5 1 calc R U P D 1
H19B H 0.435133 -0.003831 0.449486 0.259 Uiso 0.5 1 calc R U P D 1
H19C H 0.473257 0.075029 0.455443 0.259 Uiso 0.5 1 calc R U P D 1
C19A C 0.452(5) 0.062(3) 0.444(2) 0.154(13) Uani 0.5 1 d D U P D 2
H19D H 0.453685 0.110338 0.458950 0.230 Uiso 0.5 1 calc R U P D 2
H19E H 0.415524 0.033448 0.467425 0.230 Uiso 0.5 1 calc R U P D 2
H19F H 0.518615 0.044034 0.452776 0.230 Uiso 0.5 1 calc R U P D 2
C21 C 0.179(2) 0.0949(15) 0.3380(14) 0.204(10) Uani 1 1 d D U . E 1
H21A H 0.218144 0.066703 0.373834 0.305 Uiso 1 1 calc R U . E 1
H21B H 0.145528 0.131782 0.354601 0.305 Uiso 1 1 calc R U . E 1
H21C H 0.131101 0.065150 0.308441 0.305 Uiso 1 1 calc R U . E 1
N10 N 0.369(4) 0.056(3) 0.373(3) 0.150(12) Uani 0.5 1 d D U P D 1
N12 N 0.4120(15) 0.1379(8) 0.2821(8) 0.159(6) Uani 1 1 d D U . F 2
C20 C 0.318(5) -0.007(3) 0.340(3) 0.177(18) Uani 0.5 1 d D U P D 1
H20A H 0.261734 0.007564 0.304292 0.265 Uiso 0.5 1 calc R U P D 1
H20B H 0.362822 -0.034445 0.322896 0.265 Uiso 0.5 1 calc R U P D 1
H20C H 0.294772 -0.034916 0.370437 0.265 Uiso 0.5 1 calc R U P D 1
C23 C 0.382(3) 0.0917(16) 0.2259(12) 0.245(14) Uani 1 1 d D U . F 2
H23A H 0.329361 0.061090 0.230160 0.368 Uiso 1 1 calc R U . F 2
H23B H 0.359440 0.119763 0.186750 0.368 Uiso 1 1 calc R U . F 2
H23C H 0.438234 0.063302 0.223244 0.368 Uiso 1 1 calc R U . F 2
N4 N 0.4194(13) 0.5304(7) 0.3968(7) 0.148(5) Uani 1 1 d D U . . .
N6A N 0.2399(19) 0.4953(12) 0.3546(9) 0.141(6) Uani 0.7 1 d D U P G 1
N5A N 0.366(2) 0.4182(12) 0.3191(9) 0.150(6) Uani 0.7 1 d D U P G 1
C9A C 0.286(4) 0.369(3) 0.290(3) 0.27(2) Uani 0.7 1 d D U P G 1
H9AA H 0.248320 0.358957 0.320561 0.399 Uiso 0.7 1 calc R U P G 1
H9AB H 0.242694 0.389016 0.250710 0.399 Uiso 0.7 1 calc R U P G 1
H9AC H 0.313693 0.325034 0.279220 0.399 Uiso 0.7 1 calc R U P G 1
C8 C 0.500(2) 0.5424(17) 0.4543(11) 0.249(15) Uani 1 1 d D U . . .
H8A H 0.506174 0.502211 0.483153 0.374 Uiso 1 1 calc R U . . .
H8B H 0.560442 0.548711 0.442293 0.374 Uiso 1 1 calc R U . . .
H8C H 0.486331 0.584345 0.476292 0.374 Uiso 1 1 calc R U . . .
C11A C 0.190(4) 0.517(4) 0.4022(16) 0.28(2) Uani 0.7 1 d D U P G 1
H11D H 0.220683 0.493532 0.443254 0.422 Uiso 0.7 1 calc R U P G 1
H11E H 0.195839 0.567396 0.408135 0.422 Uiso 0.7 1 calc R U P G 1
H11F H 0.121102 0.503724 0.387173 0.422 Uiso 0.7 1 calc R U P G 1
N6 N 0.456(4) 0.424(3) 0.3372(19) 0.133(9) Uani 0.3 1 d D U P A 2
C7 C 0.402(2) 0.5870(13) 0.3496(13) 0.250(15) Uani 1 1 d D U . . .
H7A H 0.346944 0.574717 0.312623 0.376 Uiso 1 1 calc R U . . .
H7B H 0.386543 0.629916 0.369346 0.376 Uiso 1 1 calc R U . . .
H7C H 0.460654 0.594282 0.335347 0.376 Uiso 1 1 calc R U . . .
C12 C 0.552(4) 0.401(4) 0.377(3) 0.19(3) Uani 0.3 1 d D . P A 2
H12A H 0.544056 0.372081 0.412519 0.286 Uiso 0.3 1 calc R U P A 2
H12B H 0.585896 0.374946 0.351298 0.286 Uiso 0.3 1 calc R U P A 2
H12C H 0.591334 0.442588 0.395395 0.286 Uiso 0.3 1 calc R U P A 2
N5 N 0.263(3) 0.453(3) 0.3268(18) 0.129(8) Uani 0.3 1 d D U P G 2
C10 C 0.179(3) 0.495(6) 0.331(4) 0.29(2) Uani 0.3 1 d D U P G 2
H10A H 0.201879 0.539762 0.351493 0.430 Uiso 0.3 1 calc R U P G 2
H10B H 0.135298 0.502645 0.288135 0.430 Uiso 0.3 1 calc R U P G 2
H10C H 0.143784 0.469823 0.357397 0.430 Uiso 0.3 1 calc R U P G 2
C15A C 0.795(4) 0.189(3) 0.617(2) 0.191(13) Uani 0.5 1 d D U P B 2
H15D H 0.838682 0.221996 0.645159 0.287 Uiso 0.5 1 calc R U P B 2
H15E H 0.728249 0.194920 0.620197 0.287 Uiso 0.5 1 calc R U P B 2
H15F H 0.816945 0.141198 0.628922 0.287 Uiso 0.5 1 calc R U P B 2
C22 C 0.196(2) 0.1699(12) 0.2488(13) 0.217(12) Uani 1 1 d D U . . .
H22A H 0.244386 0.188471 0.228967 0.325 Uiso 1 1 calc R U . E 1
H22B H 0.147781 0.141893 0.217147 0.325 Uiso 1 1 calc R U . E 1
H22C H 0.162208 0.208525 0.263308 0.325 Uiso 1 1 calc R U . E 1
C24 C 0.491(2) 0.1867(16) 0.2822(17) 0.207(11) Uani 1 1 d D U . . .
H24A H 0.505468 0.215152 0.321346 0.310 Uiso 1 1 calc R U . F 2
H24B H 0.549465 0.160650 0.280921 0.310 Uiso 1 1 calc R U . F 2
H24C H 0.470671 0.217111 0.244427 0.310 Uiso 1 1 calc R U . F 2
C20A C 0.386(5) -0.006(3) 0.336(3) 0.183(17) Uani 0.5 1 d D U P D 2
H20D H 0.327872 -0.000509 0.299489 0.274 Uiso 0.5 1 calc R U P D 2
H20E H 0.377574 -0.045192 0.362564 0.274 Uiso 0.5 1 calc R U P D 2
H20F H 0.443165 -0.014696 0.319770 0.274 Uiso 0.5 1 calc R U P D 2
C14A C 0.947(2) 0.316(3) 0.564(3) 0.173(17) Uani 0.5 1 d D U P C 2
H14D H 0.952024 0.265258 0.558663 0.260 Uiso 0.5 1 calc R U P C 2
H14E H 0.981741 0.340142 0.537538 0.260 Uiso 0.5 1 calc R U P C 2
H14F H 0.976804 0.327741 0.609607 0.260 Uiso 0.5 1 calc R U P C 2
C12A C 0.201(4) 0.526(4) 0.2912(16) 0.30(2) Uani 0.7 1 d D U P G 1
H12D H 0.238540 0.509355 0.262510 0.449 Uiso 0.7 1 calc R U P G 1
H12E H 0.132385 0.513606 0.273776 0.449 Uiso 0.7 1 calc R U P G 1
H12F H 0.207121 0.577279 0.294738 0.449 Uiso 0.7 1 calc R U P G 1
C9 C 0.236(9) 0.384(5) 0.297(7) 0.27(3) Uani 0.3 1 d D U P G 2
H9A H 0.294393 0.358927 0.295189 0.404 Uiso 0.3 1 calc R U P G 2
H9B H 0.201042 0.357766 0.322499 0.404 Uiso 0.3 1 calc R U P G 2
H9C H 0.192555 0.390588 0.253236 0.404 Uiso 0.3 1 calc R U P G 2
N8A N 0.796(3) 0.2014(12) 0.5514(19) 0.156(10) Uani 0.5 1 d D U P B 2
C16 C 0.878(4) 0.165(3) 0.592(3) 0.211(16) Uani 0.5 1 d D U P B 1
H16A H 0.910373 0.169095 0.557491 0.316 Uiso 0.5 1 calc R U P B 1
H16B H 0.926412 0.169857 0.633614 0.316 Uiso 0.5 1 calc R U P B 1
H16C H 0.845641 0.119770 0.588901 0.316 Uiso 0.5 1 calc R U P B 1
C16A C 0.727(7) 0.149(4) 0.512(3) 0.28(3) Uani 0.5 1 d D U P B 2
H16D H 0.724461 0.154614 0.466884 0.425 Uiso 0.5 1 calc R U P B 2
H16E H 0.750690 0.101926 0.526543 0.425 Uiso 0.5 1 calc R U P B 2
H16F H 0.661994 0.155648 0.517818 0.425 Uiso 0.5 1 calc R U P B 2
N9A N 0.743(4) 0.272(3) 0.4474(12) 0.193(14) Uani 0.5 1 d D U P B 2
C17A C 0.791(7) 0.220(3) 0.417(3) 0.28(3) Uani 0.5 1 d D U P B 2
H17D H 0.791982 0.175186 0.438170 0.417 Uiso 0.5 1 calc R U P B 2
H17E H 0.755744 0.216264 0.371406 0.417 Uiso 0.5 1 calc R U P B 2
H17F H 0.858596 0.235334 0.421275 0.417 Uiso 0.5 1 calc R U P B 2
C18A C 0.748(8) 0.337(3) 0.411(3) 0.29(3) Uani 0.5 1 d D U P B 2
H18D H 0.716607 0.375178 0.427490 0.435 Uiso 0.5 1 calc R U P B 2
H18E H 0.816147 0.348647 0.414930 0.435 Uiso 0.5 1 calc R U P B 2
H18F H 0.713295 0.329577 0.365060 0.435 Uiso 0.5 1 calc R U P B 2
C10A C 0.425(3) 0.435(3) 0.2750(19) 0.204(14) Uani 0.7 1 d D U P G 1
H10D H 0.477314 0.467600 0.296008 0.305 Uiso 0.7 1 calc R U P G 1
H10E H 0.454660 0.391942 0.264195 0.305 Uiso 0.7 1 calc R U P G 1
H10F H 0.383661 0.455923 0.235684 0.305 Uiso 0.7 1 calc R U P G 1

loop_
_atom_site_aniso_label
_atom_site_aniso_U_11
_atom_site_aniso_U_22
_atom_site_aniso_U_33
_atom_site_aniso_U_23
_atom_site_aniso_U_13
_atom_site_aniso_U_12
Ho1 0.0633(2) 0.05243(17) 0.05209(17) -0.00236(18) 0.00993(13) 0.00031(19)
P1 0.0669(13) 0.0598(12) 0.0525(11) 0.0013(9) 0.0122(10) -0.0010(10)
P2 0.174(4) 0.0848(18) 0.0593(15) 0.0122(14) 0.0132(18) -0.030(2)
O1 0.080(4) 0.063(3) 0.071(4) 0.009(3) 0.014(3) -0.001(3)
O2 0.163(8) 0.089(5) 0.068(4) 0.019(4) 0.020(5) -0.011(5)
N1 0.120(8) 0.093(6) 0.071(5) -0.006(4) 0.030(5) 0.006(5)
N2 0.085(6) 0.081(6) 0.114(8) 0.037(5) 0.026(5) 0.011(4)
N3 0.085(5) 0.093(6) 0.070(5) -0.001(4) 0.019(4) -0.019(4)
C1 0.22(2) 0.098(9) 0.094(10) -0.019(7) 0.021(11) 0.011(9)
C2 0.192(18) 0.162(14) 0.091(9) -0.005(9) 0.081(11) -0.010(12)
C3 0.145(13) 0.094(9) 0.176(16) 0.059(10) 0.054(12) 0.017(9)
C4 0.089(9) 0.113(10) 0.22(2) 0.023(12) 0.036(11) 0.012(8)
C5 0.176(16) 0.122(11) 0.125(12) -0.051(9) 0.059(11) -0.064(11)
C6 0.070(7) 0.180(17) 0.150(14) 0.045(12) -0.005(8) -0.010(8)
C11 0.24(4) 0.21(4) 0.12(2) 0.03(2) 0.08(2) -0.05(3)
O1W 0.080(4) 0.077(4) 0.099(5) -0.032(4) 0.019(4) -0.004(4)
O2W 0.066(4) 0.092(5) 0.087(5) -0.027(4) 0.012(3) -0.009(3)
O3W 0.066(4) 0.105(5) 0.096(5) -0.041(4) 0.020(4) 0.005(4)
O4W 0.064(4) 0.096(5) 0.086(4) -0.035(4) 0.004(3) 0.007(3)
O5W 0.068(4) 0.097(5) 0.089(5) -0.035(4) 0.013(3) 0.014(3)
I1 0.1339(8) 0.0943(5) 0.1068(6) -0.0118(5) 0.0049(6) -0.0414(5)
I2 0.1272(8) 0.1641(11) 0.1544(10) -0.0733(9) 0.0476(7) 0.0219(7)
I3 0.0685(4) 0.1384(7) 0.1033(6) -0.0271(5) 0.0007(4) -0.0008(4)
P3 0.0769(19) 0.147(3) 0.126(3) -0.049(3) 0.048(2) -0.016(2)
O3 0.071(5) 0.161(9) 0.155(9) -0.055(7) 0.033(6) -0.006(5)
N7 0.088(7) 0.157(10) 0.165(13) -0.011(9) 0.047(8) -0.013(7)
N8 0.13(2) 0.125(18) 0.16(2) -0.025(17) 0.063(18) 0.016(15)
N9 0.14(2) 0.17(3) 0.169(19) -0.057(19) 0.07(2) -0.001(19)
C13 0.157(17) 0.144(12) 0.23(3) 0.031(16) 0.065(17) -0.011(12)
C14 0.093(18) 0.22(4) 0.23(5) -0.04(3) 0.06(2) -0.046(18)
C15 0.15(3) 0.20(4) 0.21(3) 0.05(3) 0.08(2) 0.04(2)
C17 0.27(5) 0.21(4) 0.32(6) -0.10(4) 0.06(6) -0.07(3)
C18 0.48(8) 0.21(4) 0.15(2) -0.07(2) 0.12(3) 0.02(4)
P4 0.121(3) 0.0871(19) 0.091(2) -0.0309(17) 0.0206(19) 0.0095(18)
O4 0.102(6) 0.123(7) 0.125(7) -0.066(6) 0.009(5) 0.021(5)
N10A 0.20(3) 0.123(13) 0.113(13) -0.014(11) 0.016(18) 0.044(18)
N11 0.155(12) 0.114(9) 0.146(12) -0.036(8) 0.014(8) -0.019(8)
C19 0.19(3) 0.16(3) 0.14(3) -0.01(2) 0.01(2) 0.04(3)
C19A 0.19(3) 0.14(3) 0.118(17) 0.009(18) 0.01(2) 0.06(2)
C21 0.20(2) 0.20(2) 0.22(2) -0.058(17) 0.071(17) -0.065(18)
N10 0.20(3) 0.123(13) 0.116(14) -0.017(12) 0.022(17) 0.032(16)
N12 0.221(17) 0.127(10) 0.154(12) -0.054(9) 0.091(13) -0.024(10)
C20 0.22(4) 0.12(2) 0.17(3) -0.01(2) 0.02(3) 0.00(3)
C23 0.36(3) 0.24(3) 0.19(2) -0.111(19) 0.16(2) -0.09(2)
N4 0.207(14) 0.121(8) 0.115(9) 0.022(7) 0.045(8) -0.050(9)
N6A 0.180(15) 0.133(14) 0.094(11) 0.037(10) 0.013(10) 0.024(12)
N5A 0.216(18) 0.146(13) 0.089(10) 0.000(9) 0.047(12) -0.031(12)
C9A 0.37(5) 0.31(4) 0.17(3) -0.13(3) 0.16(3) -0.20(4)
C8 0.29(3) 0.26(3) 0.160(18) -0.014(18) 0.002(17) -0.18(2)
C11A 0.21(3) 0.48(6) 0.18(3) 0.11(3) 0.09(3) 0.15(4)
N6 0.18(2) 0.148(19) 0.087(17) 0.005(15) 0.062(17) -0.063(18)
C7 0.32(3) 0.160(18) 0.27(3) 0.113(19) 0.09(2) -0.03(2)
C12 0.21(3) 0.24(8) 0.19(5) 0.10(5) 0.17(3) 0.09(5)
N5 0.175(17) 0.147(19) 0.064(14) 0.030(13) 0.033(13) -0.009(15)
C10 0.22(3) 0.49(5) 0.17(3) 0.12(3) 0.09(3) 0.16(4)
C15A 0.15(3) 0.21(3) 0.23(3) 0.03(3) 0.08(2) 0.07(2)
C22 0.21(2) 0.128(15) 0.24(2) 0.013(15) -0.055(19) 0.002(15)
C24 0.18(2) 0.22(2) 0.24(3) -0.05(2) 0.10(2) -0.021(15)
C20A 0.24(4) 0.117(19) 0.16(2) -0.020(17) 0.00(3) 0.05(3)
C14A 0.079(13) 0.22(3) 0.23(5) -0.02(3) 0.05(2) -0.031(15)
C12A 0.24(4) 0.51(6) 0.16(2) 0.14(3) 0.07(3) 0.18(4)
C9 0.36(6) 0.31(4) 0.18(4) -0.12(3) 0.14(4) -0.22(4)
N8A 0.14(2) 0.132(17) 0.21(3) -0.057(17) 0.08(2) 0.010(14)
C16 0.16(3) 0.22(3) 0.26(4) 0.02(3) 0.07(3) 0.08(2)
C16A 0.28(5) 0.20(4) 0.34(5) -0.09(5) 0.05(6) -0.07(4)
N9A 0.22(3) 0.20(3) 0.17(2) -0.057(18) 0.09(2) -0.03(3)
C17A 0.48(8) 0.22(4) 0.16(3) -0.09(3) 0.13(4) 0.02(4)
C18A 0.49(8) 0.22(4) 0.16(3) -0.04(3) 0.11(4) 0.00(4)
C10A 0.25(3) 0.23(4) 0.15(2) -0.02(2) 0.09(2) -0.07(3)

loop_
_atom_type_symbol
_atom_type_description
_atom_type_scat_dispersion_real
_atom_type_scat_dispersion_imag
_atom_type_scat_source
C C 0.0033 0.0016 'International Tables Vol C Tables 4.2.6.8 and 6.1.1.4'
H H 0.0000 0.0000 'International Tables Vol C Tables 4.2.6.8 and 6.1.1.4'
Ho Ho -0.2175 4.6783 'International Tables Vol C Tables 4.2.6.8 and 6.1.1.4'
I I -0.4742 1.8119 'International Tables Vol C Tables 4.2.6.8 and 6.1.1.4'
N N 0.0061 0.0033 'International Tables Vol C Tables 4.2.6.8 and 6.1.1.4'
O O 0.0106 0.0060 'International Tables Vol C Tables 4.2.6.8 and 6.1.1.4'
P P 0.1023 0.0942 'International Tables Vol C Tables 4.2.6.8 and 6.1.1.4'

loop_
_geom_angle_atom_site_label_1
_geom_angle_atom_site_label_2
_geom_angle_atom_site_label_3
_geom_angle
_geom_angle_site_symmetry_1
_geom_angle_site_symmetry_3
_geom_angle_publ_flag
O1 Ho1 O2 179.2(4) . . ?
O1 Ho1 O1W 90.6(3) . . ?
O1 Ho1 O2W 90.0(3) . . ?
O1 Ho1 O3W 89.4(3) . . ?
O1 Ho1 O4W 90.6(3) . . ?
O1 Ho1 O5W 89.0(3) . . ?
O2 Ho1 O1W 90.0(3) . . ?
O2 Ho1 O2W 90.8(4) . . ?
O2 Ho1 O3W 90.5(4) . . ?
O2 Ho1 O4W 88.6(3) . . ?
O2 Ho1 O5W 90.6(4) . . ?
O2W Ho1 O1W 72.7(3) . . ?
O2W Ho1 O3W 71.6(3) . . ?
O2W Ho1 O4W 142.3(2) . . ?
O2W Ho1 O5W 144.9(2) . . ?
O3W Ho1 O1W 144.3(3) . . ?
O3W Ho1 O5W 143.4(2) . . ?
O4W Ho1 O1W 145.0(3) . . ?
O4W Ho1 O3W 70.6(2) . . ?
O4W Ho1 O5W 72.8(2) . . ?
O5W Ho1 O1W 72.2(3) . . ?
O1 P1 N1 109.3(5) . . ?
O1 P1 N2 107.8(4) . . ?
O1 P1 N3 116.4(5) . . ?
N1 P1 N3 103.4(6) . . ?
N2 P1 N1 115.2(6) . . ?
N2 P1 N3 104.9(6) . . ?
O2 P2 N4 110.2(6) . . ?
O2 P2 N6A 106.3(8) . . ?
O2 P2 N5A 114.8(9) . . ?
O2 P2 N6 107.6(14) . . ?
O2 P2 N5 113.5(15) . . ?
N4 P2 N6A 97.2(11) . . ?
N4 P2 N5A 124.6(11) . . ?
N4 P2 N6 96.0(15) . . ?
N4 P2 N5 123.1(18) . . ?
N5A P2 N6A 99.6(13) . . ?
N5 P2 N6 104(2) . . ?
P1 O1 Ho1 159.3(4) . . ?
P2 O2 Ho1 171.5(7) . . ?
C1 N1 P1 120.4(11) . . ?
C2 N1 P1 124.3(10) . . ?
C2 N1 C1 111.2(12) . . ?
C3 N2 P1 121.9(10) . . ?
C4 N2 P1 123.0(9) . . ?
C4 N2 C3 112.4(13) . . ?
C5 N3 P1 122.1(10) . . ?
C6 N3 P1 121.2(11) . . ?
C6 N3 C5 113.2(14) . . ?
N1 C1 H1A 109.5 . . ?
N1 C1 H1B 109.5 . . ?
N1 C1 H1C 109.5 . . ?
H1A C1 H1B 109.5 . . ?
H1A C1 H1C 109.5 . . ?
H1B C1 H1C 109.5 . . ?
N1 C2 H2A 109.5 . . ?
N1 C2 H2B 109.5 . . ?
N1 C2 H2C 109.5 . . ?
H2A C2 H2B 109.5 . . ?
H2A C2 H2C 109.5 . . ?
H2B C2 H2C 109.5 . . ?
N2 C3 H3A 109.5 . . ?
N2 C3 H3B 109.5 . . ?
N2 C3 H3C 109.5 . . ?
H3A C3 H3B 109.5 . . ?
H3A C3 H3C 109.5 . . ?
H3B C3 H3C 109.5 . . ?
N2 C4 H4A 109.5 . . ?
N2 C4 H4B 109.5 . . ?
N2 C4 H4C 109.5 . . ?
H4A C4 H4B 109.5 . . ?
H4A C4 H4C 109.5 . . ?
H4B C4 H4C 109.5 . . ?
N3 C5 H5A 109.5 . . ?
N3 C5 H5B 109.5 . . ?
N3 C5 H5C 109.5 . . ?
H5A C5 H5B 109.5 . . ?
H5A C5 H5C 109.5 . . ?
H5B C5 H5C 109.5 . . ?
N3 C6 H6A 109.5 . . ?
N3 C6 H6B 109.5 . . ?
N3 C6 H6C 109.5 . . ?
H6A C6 H6B 109.5 . . ?
H6A C6 H6C 109.5 . . ?
H6B C6 H6C 109.5 . . ?
H11A C11 H11B 109.5 . . ?
H11A C11 H11C 109.5 . . ?
H11B C11 H11C 109.5 . . ?
N6 C11 H11A 109.5 . . ?
N6 C11 H11B 109.5 . . ?
N6 C11 H11C 109.5 . . ?
Ho1 O1W H1WA 127.9 . . ?
Ho1 O1W H1WB 127.7 . . ?
H1WA O1W H1WB 104.4 . . ?
Ho1 O2W H2WA 109.6 . . ?
Ho1 O2W H2WB 142.5 . . ?
H2WA O2W H2WB 102.7 . . ?
Ho1 O3W H3WA 127.0 . . ?
Ho1 O3W H3WB 126.6 . . ?
H3WA O3W H3WB 104.5 . . ?
Ho1 O4W H4WA 109.5 . . ?
Ho1 O4W H4WB 109.4 . . ?
H4WA O4W H4WB 104.4 . . ?
Ho1 O5W H5WA 127.8 . . ?
Ho1 O5W H5WB 127.7 . . ?
H5WA O5W H5WB 104.5 . . ?
O3 P3 N7 111.8(7) . . ?
O3 P3 N8 107.3(12) . . ?
O3 P3 N9 119.2(14) . . ?
O3 P3 N8A 117.3(15) . . ?
O3 P3 N9A 103.6(19) . . ?
N7 P3 N8 101.1(15) . . ?
N7 P3 N9 117.0(15) . . ?
N7 P3 N9A 101(2) . . ?
N9 P3 N8 97(2) . . ?
N8A P3 N7 116.3(16) . . ?
N8A P3 N9A 104(2) . . ?
C13 N7 P3 120.3(13) . . ?
C13 N7 C14 104(2) . . ?
C13 N7 C14A 122(3) . . ?
C14 N7 P3 126(3) . . ?
C14A N7 P3 118(3) . . ?
C15 N8 P3 122(3) . . ?
C16 N8 P3 132(3) . . ?
C16 N8 C15 105(3) . . ?
C17 N9 P3 124(4) . . ?
C18 N9 P3 115(3) . . ?
C18 N9 C17 104(3) . . ?
N7 C13 H13A 109.5 . . ?
N7 C13 H13B 109.5 . . ?
N7 C13 H13C 109.5 . . ?
H13A C13 H13B 109.5 . . ?
H13A C13 H13C 109.5 . . ?
H13B C13 H13C 109.5 . . ?
N7 C14 H14A 109.5 . . ?
N7 C14 H14B 109.5 . . ?
N7 C14 H14C 109.5 . . ?
H14A C14 H14B 109.5 . . ?
H14A C14 H14C 109.5 . . ?
H14B C14 H14C 109.5 . . ?
N8 C15 H15A 109.5 . . ?
N8 C15 H15B 109.5 . . ?
N8 C15 H15C 109.5 . . ?
H15A C15 H15B 109.5 . . ?
H15A C15 H15C 109.5 . . ?
H15B C15 H15C 109.5 . . ?
N9 C17 H17A 109.5 . . ?
N9 C17 H17B 109.5 . . ?
N9 C17 H17C 109.5 . . ?
H17A C17 H17B 109.5 . . ?
H17A C17 H17C 109.5 . . ?
H17B C17 H17C 109.5 . . ?
N9 C18 H18A 109.5 . . ?
N9 C18 H18B 109.5 . . ?
N9 C18 H18C 109.5 . . ?
H18A C18 H18B 109.5 . . ?
H18A C18 H18C 109.5 . . ?
H18B C18 H18C 109.5 . . ?
O4 P4 N10A 110.8(16) . . ?
O4 P4 N11 112.5(7) . . ?
O4 P4 N10 115(2) . . ?
O4 P4 N12 110.5(8) . . ?
N10 P4 N11 94.5(19) . . ?
N12 P4 N10A 106(3) . . ?
C19A N10A P4 118(3) . . ?
C19A N10A C20A 125(4) . . ?
C20A N10A P4 117(3) . . ?
C21 N11 P4 120.0(17) . . ?
C22 N11 P4 122.1(17) . . ?
C22 N11 C21 115(2) . . ?
H19A C19 H19B 109.5 . . ?
H19A C19 H19C 109.5 . . ?
H19B C19 H19C 109.5 . . ?
N10 C19 H19A 109.5 . . ?
N10 C19 H19B 109.5 . . ?
N10 C19 H19C 109.5 . . ?
N10A C19A H19D 109.5 . . ?
N10A C19A H19E 109.5 . . ?
N10A C19A H19F 109.5 . . ?
H19D C19A H19E 109.5 . . ?
H19D C19A H19F 109.5 . . ?
H19E C19A H19F 109.5 . . ?
N11 C21 H21A 109.5 . . ?
N11 C21 H21B 109.5 . . ?
N11 C21 H21C 109.5 . . ?
H21A C21 H21B 109.5 . . ?
H21A C21 H21C 109.5 . . ?
H21B C21 H21C 109.5 . . ?
C19 N10 P4 122(4) . . ?
C19 N10 C20 111(5) . . ?
C20 N10 P4 123(4) . . ?
C23 N12 P4 120.1(15) . . ?
C24 N12 P4 124.3(15) . . ?
C24 N12 C23 115(2) . . ?
N10 C20 H20A 109.5 . . ?
N10 C20 H20B 109.5 . . ?
N10 C20 H20C 109.5 . . ?
H20A C20 H20B 109.5 . . ?
H20A C20 H20C 109.5 . . ?
H20B C20 H20C 109.5 . . ?
N12 C23 H23A 109.5 . . ?
N12 C23 H23B 109.5 . . ?
N12 C23 H23C 109.5 . . ?
H23A C23 H23B 109.5 . . ?
H23A C23 H23C 109.5 . . ?
H23B C23 H23C 109.5 . . ?
C8 N4 P2 124.3(13) . . ?
C8 N4 C7 114.8(17) . . ?
C7 N4 P2 120.0(15) . . ?
C11A N6A P2 121(2) . . ?
C12A N6A P2 120(2) . . ?
C12A N6A C11A 115(2) . . ?
C9A N5A P2 122(2) . . ?
C10A N5A P2 124(2) . . ?
C10A N5A C9A 112(3) . . ?
N5A C9A H9AA 109.5 . . ?
N5A C9A H9AB 109.5 . . ?
N5A C9A H9AC 109.5 . . ?
H9AA C9A H9AB 109.5 . . ?
H9AA C9A H9AC 109.5 . . ?
H9AB C9A H9AC 109.5 . . ?
N4 C8 H8A 109.5 . . ?
N4 C8 H8B 109.5 . . ?
N4 C8 H8C 109.5 . . ?
H8A C8 H8B 109.5 . . ?
H8A C8 H8C 109.5 . . ?
H8B C8 H8C 109.5 . . ?
N6A C11A H11D 109.5 . . ?
N6A C11A H11E 109.5 . . ?
N6A C11A H11F 109.5 . . ?
H11D C11A H11E 109.5 . . ?
H11D C11A H11F 109.5 . . ?
H11E C11A H11F 109.5 . . ?
C11 N6 P2 111(4) . . ?
C12 N6 P2 118(3) . . ?
C12 N6 C11 114(2) . . ?
N4 C7 H7A 109.5 . . ?
N4 C7 H7B 109.5 . . ?
N4 C7 H7C 109.5 . . ?
H7A C7 H7B 109.5 . . ?
H7A C7 H7C 109.5 . . ?
H7B C7 H7C 109.5 . . ?
N6 C12 H12A 109.5 . . ?
N6 C12 H12B 109.5 . . ?
N6 C12 H12C 109.5 . . ?
H12A C12 H12B 109.5 . . ?
H12A C12 H12C 109.5 . . ?
H12B C12 H12C 109.5 . . ?
C10 N5 P2 121(3) . . ?
C10 N5 C9 113(2) . . ?
C9 N5 P2 118(5) . . ?
N5 C10 H10A 109.5 . . ?
N5 C10 H10B 109.5 . . ?
N5 C10 H10C 109.5 . . ?
H10A C10 H10B 109.5 . . ?
H10A C10 H10C 109.5 . . ?
H10B C10 H10C 109.5 . . ?
H15D C15A H15E 109.5 . . ?
H15D C15A H15F 109.5 . . ?
H15E C15A H15F 109.5 . . ?
N8A C15A H15D 109.5 . . ?
N8A C15A H15E 109.5 . . ?
N8A C15A H15F 109.5 . . ?
N11 C22 H22A 109.5 . . ?
N11 C22 H22B 109.5 . . ?
N11 C22 H22C 109.5 . . ?
H22A C22 H22B 109.5 . . ?
H22A C22 H22C 109.5 . . ?
H22B C22 H22C 109.5 . . ?
N12 C24 H24A 109.5 . . ?
N12 C24 H24B 109.5 . . ?
N12 C24 H24C 109.5 . . ?
H24A C24 H24B 109.5 . . ?
H24A C24 H24C 109.5 . . ?
H24B C24 H24C 109.5 . . ?
N10A C20A H20D 109.5 . . ?
N10A C20A H20E 109.5 . . ?
N10A C20A H20F 109.5 . . ?
H20D C20A H20E 109.5 . . ?
H20D C20A H20F 109.5 . . ?
H20E C20A H20F 109.5 . . ?
N7 C14A H14D 109.5 . . ?
N7 C14A H14E 109.5 . . ?
N7 C14A H14F 109.5 . . ?
H14D C14A H14E 109.5 . . ?
H14D C14A H14F 109.5 . . ?
H14E C14A H14F 109.5 . . ?
N6A C12A H12D 109.5 . . ?
N6A C12A H12E 109.5 . . ?
N6A C12A H12F 109.5 . . ?
H12D C12A H12E 109.5 . . ?
H12D C12A H12F 109.5 . . ?
H12E C12A H12F 109.5 . . ?
N5 C9 H9A 109.5 . . ?
N5 C9 H9B 109.5 . . ?
N5 C9 H9C 109.5 . . ?
H9A C9 H9B 109.5 . . ?
H9A C9 H9C 109.5 . . ?
H9B C9 H9C 109.5 . . ?
C15A N8A P3 114(3) . . ?
C15A N8A C16A 105(3) . . ?
C16A N8A P3 110(4) . . ?
N8 C16 H16A 109.5 . . ?
N8 C16 H16B 109.5 . . ?
N8 C16 H16C 109.5 . . ?
H16A C16 H16B 109.5 . . ?
H16A C16 H16C 109.5 . . ?
H16B C16 H16C 109.5 . . ?
N8A C16A H16D 109.5 . . ?
N8A C16A H16E 109.5 . . ?
N8A C16A H16F 109.5 . . ?
H16D C16A H16E 109.5 . . ?
H16D C16A H16F 109.5 . . ?
H16E C16A H16F 109.5 . . ?
C17A N9A P3 123(4) . . ?
C17A N9A C18A 103(3) . . ?
C18A N9A P3 119(4) . . ?
N9A C17A H17D 109.5 . . ?
N9A C17A H17E 109.5 . . ?
N9A C17A H17F 109.5 . . ?
H17D C17A H17E 109.5 . . ?
H17D C17A H17F 109.5 . . ?
H17E C17A H17F 109.5 . . ?
N9A C18A H18D 109.5 . . ?
N9A C18A H18E 109.5 . . ?
N9A C18A H18F 109.5 . . ?
H18D C18A H18E 109.5 . . ?
H18D C18A H18F 109.5 . . ?
H18E C18A H18F 109.5 . . ?
N5A C10A H10D 109.5 . . ?
N5A C10A H10E 109.5 . . ?
N5A C10A H10F 109.5 . . ?
H10D C10A H10E 109.5 . . ?
H10D C10A H10F 109.5 . . ?
H10E C10A H10F 109.5 . . ?

loop_
_geom_bond_atom_site_label_1
_geom_bond_atom_site_label_2
_geom_bond_distance
_geom_bond_site_symmetry_2
_geom_bond_publ_flag
Ho1 O1 2.202(6) . ?
Ho1 O2 2.205(8) . ?
Ho1 O1W 2.351(7) . ?
Ho1 O2W 2.323(7) . ?
Ho1 O3W 2.330(7) . ?
Ho1 O4W 2.327(7) . ?
Ho1 O5W 2.340(7) . ?
P1 O1 1.473(7) . ?
P1 N1 1.623(9) . ?
P1 N2 1.614(10) . ?
P1 N3 1.624(10) . ?
P2 O2 1.460(8) . ?
P2 N4 1.525(14) . ?
P2 N6A 1.87(2) . ?
P2 N5A 1.53(2) . ?
P2 N6 1.89(5) . ?
P2 N5 1.60(4) . ?
N1 C1 1.465(19) . ?
N1 C2 1.415(19) . ?
N2 C3 1.460(16) . ?
N2 C4 1.421(19) . ?
N3 C5 1.471(18) . ?
N3 C6 1.466(19) . ?
C1 H1A 0.9800 . ?
C1 H1B 0.9800 . ?
C1 H1C 0.9800 . ?
C2 H2A 0.9800 . ?
C2 H2B 0.9800 . ?
C2 H2C 0.9800 . ?
C3 H3A 0.9800 . ?
C3 H3B 0.9800 . ?
C3 H3C 0.9800 . ?
C4 H4A 0.9800 . ?
C4 H4B 0.9800 . ?
C4 H4C 0.9800 . ?
C5 H5A 0.9800 . ?
C5 H5B 0.9800 . ?
C5 H5C 0.9800 . ?
C6 H6A 0.9800 . ?
C6 H6B 0.9800 . ?
C6 H6C 0.9800 . ?
C11 H11A 0.9800 . ?
C11 H11B 0.9800 . ?
C11 H11C 0.9800 . ?
C11 N6 1.473(10) . ?
O1W H1WA 0.9374 . ?
O1W H1WB 0.9368 . ?
O2W H2WA 0.8745 . ?
O2W H2WB 0.8508 . ?
O3W H3WA 0.8697 . ?
O3W H3WB 0.8698 . ?
O4W H4WA 0.8730 . ?
O4W H4WB 0.8724 . ?
O5W H5WA 0.8808 . ?
O5W H5WB 0.8809 . ?
P3 O3 1.447(10) . ?
P3 N7 1.590(13) . ?
P3 N8 1.64(2) . ?
P3 N9 1.64(2) . ?
P3 N8A 1.58(2) . ?
P3 N9A 1.66(2) . ?
N7 C13 1.457(12) . ?
N7 C14 1.478(14) . ?
N7 C14A 1.51(3) . ?
N8 C15 1.470(13) . ?
N8 C16 1.47(2) . ?
N9 C17 1.473(12) . ?
N9 C18 1.469(12) . ?
C13 H13A 0.9800 . ?
C13 H13B 0.9800 . ?
C13 H13C 0.9800 . ?
C14 H14A 0.9800 . ?
C14 H14B 0.9800 . ?
C14 H14C 0.9800 . ?
C15 H15A 0.9800 . ?
C15 H15B 0.9800 . ?
C15 H15C 0.9800 . ?
C17 H17A 0.9800 . ?
C17 H17B 0.9800 . ?
C17 H17C 0.9800 . ?
C18 H18A 0.9800 . ?
C18 H18B 0.9800 . ?
C18 H18C 0.9800 . ?
P4 O4 1.472(9) . ?
P4 N10A 1.62(5) . ?
P4 N11 1.645(17) . ?
P4 N10 1.62(6) . ?
P4 N12 1.575(17) . ?
N10A C19A 1.472(10) . ?
N10A C20A 1.480(14) . ?
N11 C21 1.468(10) . ?
N11 C22 1.459(13) . ?
C19 H19A 0.9800 . ?
C19 H19B 0.9800 . ?
C19 H19C 0.9800 . ?
C19 N10 1.471(10) . ?
C19A H19D 0.9800 . ?
C19A H19E 0.9800 . ?
C19A H19F 0.9800 . ?
C21 H21A 0.9800 . ?
C21 H21B 0.9800 . ?
C21 H21C 0.9800 . ?
N10 C20 1.473(10) . ?
N12 C23 1.471(10) . ?
N12 C24 1.463(14) . ?
C20 H20A 0.9800 . ?
C20 H20B 0.9800 . ?
C20 H20C 0.9800 . ?
C23 H23A 0.9800 . ?
C23 H23B 0.9800 . ?
C23 H23C 0.9800 . ?
N4 C8 1.453(10) . ?
N4 C7 1.464(10) . ?
N6A C11A 1.463(14) . ?
N6A C12A 1.457(14) . ?
N5A C9A 1.486(14) . ?
N5A C10A 1.48(3) . ?
C9A H9AA 0.9800 . ?
C9A H9AB 0.9800 . ?
C9A H9AC 0.9800 . ?
C8 H8A 0.9800 . ?
C8 H8B 0.9800 . ?
C8 H8C 0.9800 . ?
C11A H11D 0.9800 . ?
C11A H11E 0.9800 . ?
C11A H11F 0.9800 . ?
N6 C12 1.465(10) . ?
C7 H7A 0.9800 . ?
C7 H7B 0.9800 . ?
C7 H7C 0.9800 . ?
C12 H12A 0.9800 . ?
C12 H12B 0.9800 . ?
C12 H12C 0.9800 . ?
N5 C10 1.470(15) . ?
N5 C9 1.474(15) . ?
C10 H10A 0.9800 . ?
C10 H10B 0.9800 . ?
C10 H10C 0.9800 . ?
C15A H15D 0.9800 . ?
C15A H15E 0.9800 . ?
C15A H15F 0.9800 . ?
C15A N8A 1.44(3) . ?
C22 H22A 0.9800 . ?
C22 H22B 0.9800 . ?
C22 H22C 0.9800 . ?
C24 H24A 0.9800 . ?
C24 H24B 0.9800 . ?
C24 H24C 0.9800 . ?
C20A H20D 0.9800 . ?
C20A H20E 0.9800 . ?
C20A H20F 0.9800 . ?
C14A H14D 0.9800 . ?
C14A H14E 0.9800 . ?
C14A H14F 0.9800 . ?
C12A H12D 0.9800 . ?
C12A H12E 0.9800 . ?
C12A H12F 0.9800 . ?
C9 H9A 0.9800 . ?
C9 H9B 0.9800 . ?
C9 H9C 0.9800 . ?
N8A C16A 1.49(3) . ?
C16 H16A 0.9800 . ?
C16 H16B 0.9800 . ?
C16 H16C 0.9800 . ?
C16A H16D 0.9800 . ?
C16A H16E 0.9800 . ?
C16A H16F 0.9800 . ?
N9A C17A 1.46(3) . ?
N9A C18A 1.49(3) . ?
C17A H17D 0.9800 . ?
C17A H17E 0.9800 . ?
C17A H17F 0.9800 . ?
C18A H18D 0.9800 . ?
C18A H18E 0.9800 . ?
C18A H18F 0.9800 . ?
C10A H10D 0.9800 . ?
C10A H10E 0.9800 . ?
C10A H10F 0.9800 . ?

loop_
_geom_torsion_atom_site_label_1
_geom_torsion_atom_site_label_2
_geom_torsion_atom_site_label_3
_geom_torsion_atom_site_label_4
_geom_torsion
_geom_torsion_site_symmetry_1
_geom_torsion_site_symmetry_2
_geom_torsion_site_symmetry_3
_geom_torsion_site_symmetry_4
_geom_torsion_publ_flag
O1 P1 N1 C1 -29.4(13) . . . . ?
O1 P1 N1 C2 175.4(13) . . . . ?
O1 P1 N2 C3 176.3(13) . . . . ?
O1 P1 N2 C4 16.2(16) . . . . ?
O1 P1 N3 C5 83.2(12) . . . . ?
O1 P1 N3 C6 -74.4(12) . . . . ?
O2 P2 N4 C8 25(3) . . . . ?
O2 P2 N4 C7 -166(2) . . . . ?
O2 P2 N6A C11A 37(4) . . . . ?
O2 P2 N6A C12A -167(4) . . . . ?
O2 P2 N5A C9A 64(4) . . . . ?
O2 P2 N5A C10A -133(3) . . . . ?
O2 P2 N6 C11 -173(4) . . . . ?
O2 P2 N6 C12 -40(5) . . . . ?
O2 P2 N5 C10 83(6) . . . . ?
O2 P2 N5 C9 -64(6) . . . . ?
N1 P1 O1 Ho1 -112.4(13) . . . . ?
N1 P1 N2 C3 53.9(15) . . . . ?
N1 P1 N2 C4 -106.1(15) . . . . ?
N1 P1 N3 C5 -156.9(12) . . . . ?
N1 P1 N3 C6 45.5(12) . . . . ?
N2 P1 O1 Ho1 121.8(13) . . . . ?
N2 P1 N1 C1 92.2(12) . . . . ?
N2 P1 N1 C2 -63.0(15) . . . . ?
N2 P1 N3 C5 -35.9(13) . . . . ?
N2 P1 N3 C6 166.6(11) . . . . ?
N3 P1 O1 Ho1 4.3(15) . . . . ?
N3 P1 N1 C1 -154.0(11) . . . . ?
N3 P1 N1 C2 50.8(14) . . . . ?
N3 P1 N2 C3 -59.1(15) . . . . ?
N3 P1 N2 C4 140.9(15) . . . . ?
O3 P3 N7 C13 -16(2) . . . . ?
O3 P3 N7 C14 -158(4) . . . . ?
O3 P3 N7 C14A 158(3) . . . . ?
O3 P3 N8 C15 -11(4) . . . . ?
O3 P3 N8 C16 158(5) . . . . ?
O3 P3 N9 C17 -50(6) . . . . ?
O3 P3 N9 C18 80(5) . . . . ?
O3 P3 N8A C15A -53(4) . . . . ?
O3 P3 N8A C16A 64(4) . . . . ?
O3 P3 N9A C17A -147(5) . . . . ?
O3 P3 N9A C18A 81(5) . . . . ?
N7 P3 N8 C15 106(4) . . . . ?
N7 P3 N8 C16 -84(5) . . . . ?
N7 P3 N9 C17 170(5) . . . . ?
N7 P3 N9 C18 -60(5) . . . . ?
N7 P3 N8A C15A 83(3) . . . . ?
N7 P3 N8A C16A -160(4) . . . . ?
N7 P3 N9A C17A 97(6) . . . . ?
N7 P3 N9A C18A -35(6) . . . . ?
N8 P3 N7 C13 -130(2) . . . . ?
N8 P3 N7 C14 88(4) . . . . ?
N8 P3 N9 C17 64(5) . . . . ?
N8 P3 N9 C18 -166(5) . . . . ?
N9 P3 N7 C13 126(2) . . . . ?
N9 P3 N7 C14 -16(4) . . . . ?
N9 P3 N8 C15 -134(4) . . . . ?
N9 P3 N8 C16 35(5) . . . . ?
O4 P4 N10A C19A 4(6) . . . . ?
O4 P4 N10A C20A -177(5) . . . . ?
O4 P4 N11 C21 -81.3(18) . . . . ?
O4 P4 N11 C22 80(2) . . . . ?
O4 P4 N10 C19 -46(6) . . . . ?
O4 P4 N10 C20 160(5) . . . . ?
O4 P4 N12 C23 -169(2) . . . . ?
O4 P4 N12 C24 14(3) . . . . ?
N10A P4 N12 C23 71(3) . . . . ?
N10A P4 N12 C24 -106(3) . . . . ?
N11 P4 N10 C19 -163(5) . . . . ?
N11 P4 N10 C20 43(5) . . . . ?
N10 P4 N11 C21 38(3) . . . . ?
N10 P4 N11 C22 -161(3) . . . . ?
N12 P4 N10A C19A 124(5) . . . . ?
N12 P4 N10A C20A -57(6) . . . . ?
N4 P2 N6A C11A -77(4) . . . . ?
N4 P2 N6A C12A 79(4) . . . . ?
N4 P2 N5A C9A -154(4) . . . . ?
N4 P2 N5A C10A 8(4) . . . . ?
N4 P2 N6 C11 -59(4) . . . . ?
N4 P2 N6 C12 74(4) . . . . ?
N4 P2 N5 C10 -54(6) . . . . ?
N4 P2 N5 C9 159(5) . . . . ?
N6A P2 N4 C8 136(3) . . . . ?
N6A P2 N4 C7 -55(2) . . . . ?
N6A P2 N5A C9A -49(4) . . . . ?
N6A P2 N5A C10A 114(3) . . . . ?
N5A P2 N4 C8 -117(3) . . . . ?
N5A P2 N4 C7 52(3) . . . . ?
N5A P2 N6A C11A 156(4) . . . . ?
N5A P2 N6A C12A -48(4) . . . . ?
N6 P2 N4 C8 -86(3) . . . . ?
N6 P2 N4 C7 83(3) . . . . ?
N6 P2 N5 C10 -160(6) . . . . ?
N6 P2 N5 C9 52(6) . . . . ?
N5 P2 N4 C8 164(3) . . . . ?
N5 P2 N4 C7 -28(3) . . . . ?
N5 P2 N6 C11 67(4) . . . . ?
N5 P2 N6 C12 -160(5) . . . . ?
N8A P3 N7 C13 -155(2) . . . . ?
N8A P3 N7 C14A 20(3) . . . . ?
N8A P3 N9A C17A -24(6) . . . . ?
N8A P3 N9A C18A -156(5) . . . . ?
N9A P3 N7 C13 93(3) . . . . ?
N9A P3 N7 C14A -92(3) . . . . ?
N9A P3 N8A C15A -167(4) . . . . ?
N9A P3 N8A C16A -49(5) . . . . ?

loop_
_twin_individual_id
_twin_individual_mass_fraction_refined
1 0.957(13)
2 0.043(13)
